data_4311084
loop_
_publ_author_name
'Evgeny V. Dikarev'
'Bo Li'

_publ_section_title
;
 Rational Syntheses, Structure, and Properties of the First Bismuth(II)
 Carboxylate
;
_journal_name_full 'Inorganic Chemistry'
_journal_page_first 3461
_journal_page_last 3466
_journal_paper_doi 10.1021/ic049937h
_journal_volume 43
_journal_year 2004
_chemical_formula_moiety 'Bi2 (O2 C C F3)4'
_chemical_formula_sum 'C8 Bi2 F12 O8'
_chemical_formula_weight 870.04
_chemical_melting_point ?
_chemical_name_common
;
 bismuth(II) trifluoroacetate
;
_chemical_name_systematic
; 
 tetrakis(mu2-trifluoroacetateo-O,O')-di(bismuth(II,II))
;
_space_group_IT_number 14
_symmetry_cell_setting monoclinic
_symmetry_space_group_name_Hall '-P 2yn'
_symmetry_space_group_name_H-M 'P 1 21/n 1'
_atom_sites_solution_hydrogens geom
_atom_sites_solution_primary direct
_atom_sites_solution_secondary difmap
_audit_creation_method SHELXL-97
_cell_angle_alpha 90.00
_cell_angle_beta 98.4100(10)
_cell_angle_gamma 90.00
_cell_formula_units_Z 6
_cell_length_a 8.1792(6)
_cell_length_b 14.8836(12)
_cell_length_c 21.7639(17)
_cell_measurement_reflns_used 7551
_cell_measurement_temperature 90(2)
_cell_measurement_theta_max 28.14
_cell_measurement_theta_min 2.34
_cell_volume 2621.0(4)
_computing_cell_refinement 'SMART, SAINT'
_computing_data_collection SMART
_computing_data_reduction SAINT
_computing_molecular_graphics 'SHELXP-93 (Sheldrick, 1993)'
_computing_publication_material 'SHELXCIF-93 (Sheldrick, 1993)'
_computing_structure_refinement 'SHELXL-97 (Sheldrick, 1997)'
_computing_structure_solution 'SHELXS-97 (Sheldrick, 1990)'
_diffrn_ambient_temperature 90(2)
_diffrn_measured_fraction_theta_full 0.945
_diffrn_measured_fraction_theta_max 0.945
_diffrn_measurement_device_type 'Bruker SMART APEX CCD'
_diffrn_measurement_method '0.3 deg wide \w exposures'
_diffrn_radiation_monochromator graphite
_diffrn_radiation_source 'fine-focus sealed tube'
_diffrn_radiation_type MoK\a
_diffrn_radiation_wavelength 0.71073
_diffrn_reflns_av_R_equivalents 0.0286
_diffrn_reflns_av_sigmaI/netI 0.0290
_diffrn_reflns_limit_h_max 10
_diffrn_reflns_limit_h_min -10
_diffrn_reflns_limit_k_max 19
_diffrn_reflns_limit_k_min -19
_diffrn_reflns_limit_l_max 28
_diffrn_reflns_limit_l_min -28
_diffrn_reflns_number 22337
_diffrn_reflns_theta_full 28.28
_diffrn_reflns_theta_max 28.28
_diffrn_reflns_theta_min 1.66
_diffrn_standards_decay_% 0
_diffrn_standards_interval_count na
_diffrn_standards_interval_time na
_diffrn_standards_number 'none (area detector data)'
_exptl_absorpt_coefficient_mu 20.276
_exptl_absorpt_correction_T_max 0.2938
_exptl_absorpt_correction_T_min 0.1065
_exptl_crystal_colour orange
_exptl_crystal_density_diffrn 3.307
_exptl_crystal_density_meas ?
_exptl_crystal_density_method .
_exptl_crystal_description block
_exptl_crystal_F_000 2316
_exptl_crystal_size_max 0.20
_exptl_crystal_size_mid 0.16
_exptl_crystal_size_min 0.08
_refine_diff_density_max 1.671
_refine_diff_density_min -1.481
_refine_diff_density_rms 0.197
_refine_ls_extinction_coef noref
_refine_ls_extinction_method none
_refine_ls_goodness_of_fit_ref 1.042
_refine_ls_hydrogen_treatment mixed
_refine_ls_matrix_type full
_refine_ls_number_parameters 406
_refine_ls_number_reflns 6141
_refine_ls_number_restraints 0
_refine_ls_restrained_S_all 1.042
_refine_ls_R_factor_all 0.0286
_refine_ls_R_factor_gt 0.0236
_refine_ls_shift/su_max 0.001
_refine_ls_shift/su_mean 0.000
_refine_ls_structure_factor_coef Fsqd
_refine_ls_weighting_details 'calc w=1/[\s^2^(Fo^2^)+(0.0336P)^2^+0.4583P] where P=(Fo^2^+2Fc^2^)/3'
_refine_ls_weighting_scheme calc
_refine_ls_wR_factor_gt 0.0560
_refine_ls_wR_factor_ref 0.0575
_reflns_number_gt 5507
_reflns_number_total 6141
_reflns_threshold_expression >2sigma(I)
_cod_data_source_file ic049937hsi20040114_042626_3.cif
_cod_data_source_block (1)_at_90K
_cod_depositor_comments
;
The following automatic conversions were performed:

'_chemical_melting_point' value 'not measured' was changed to '?' -
the value is undefined or not given.

Automatic conversion script
Id: cif_fix_values 1569 2011-02-09 13:29:24Z adriana 
;
_cod_database_code 4311084

loop_
_symmetry_equiv_pos_as_xyz
'x, y, z'
'-x+1/2, y+1/2, -z+1/2'
'-x, -y, -z'
'x-1/2, -y-1/2, z-1/2'

loop_
_atom_site_label
_atom_site_type_symbol
_atom_site_fract_x
_atom_site_fract_y
_atom_site_fract_z
_atom_site_U_iso_or_equiv
_atom_site_adp_type
_atom_site_occupancy
_atom_site_symmetry_multiplicity
_atom_site_calc_flag
_atom_site_refinement_flags
_atom_site_disorder_assembly
_atom_site_disorder_group
Bi1 Bi 0.118385(18) 0.424587(10) 0.009859(7) 0.01239(5) Uani 1 1 d . . .
Bi2 Bi 0.139540(19) 0.237090(11) -0.153780(8) 0.01397(5) Uani 1 1 d . . .
Bi3 Bi -0.06646(2) 0.074226(11) -0.161849(8) 0.01607(5) Uani 1 1 d . . .
O1 O 0.1001(4) 0.4356(2) -0.10101(15) 0.0175(7) Uani 1 1 d . . .
O2 O 0.3155(4) 0.5441(2) 0.02233(16) 0.0215(7) Uani 1 1 d . . .
O3 O 0.0760(4) 0.4470(2) 0.11485(15) 0.0238(7) Uani 1 1 d . . .
O4 O -0.1356(4) 0.3411(2) -0.00952(16) 0.0218(7) Uani 1 1 d . . .
O5 O 0.1209(4) 0.2279(2) -0.04505(15) 0.0171(7) Uani 1 1 d . . .
O6 O 0.3498(4) 0.1252(2) -0.13138(17) 0.0256(8) Uani 1 1 d . . .
O7 O 0.1171(4) 0.2089(2) -0.26203(15) 0.0212(7) Uani 1 1 d . . .
O8 O -0.1249(4) 0.3061(2) -0.17839(16) 0.0210(7) Uani 1 1 d . . .
O9 O -0.0544(4) 0.1093(2) -0.05232(16) 0.0265(8) Uani 1 1 d . . .
O10 O 0.1895(4) 0.0026(2) -0.13642(18) 0.0290(8) Uani 1 1 d . . .
O11 O -0.0043(4) 0.0729(2) -0.26356(16) 0.0250(8) Uani 1 1 d . . .
O12 O -0.2730(4) 0.1811(2) -0.20447(16) 0.0235(7) Uani 1 1 d . . .
C1 C 0.0157(5) 0.4940(3) -0.1322(2) 0.0153(9) Uani 1 1 d . . .
C2 C 0.0275(5) 0.4982(3) -0.2026(2) 0.0182(9) Uani 1 1 d . . .
F1 F -0.1228(3) 0.49174(19) -0.23586(12) 0.0236(6) Uani 1 1 d . . .
F2 F 0.0931(3) 0.57550(18) -0.21708(13) 0.0256(6) Uani 1 1 d . . .
F3 F 0.1200(4) 0.43221(19) -0.22026(13) 0.0257(6) Uani 1 1 d . . .
C3 C 0.2759(5) 0.6243(3) 0.0224(2) 0.0156(9) Uani 1 1 d . . .
C4 C 0.4156(5) 0.6927(3) 0.0401(2) 0.0186(9) Uani 1 1 d . . .
F4 F 0.5595(3) 0.6536(2) 0.06017(17) 0.0395(8) Uani 1 1 d . . .
F5 F 0.3806(4) 0.7458(2) 0.08592(14) 0.0318(7) Uani 1 1 d . . .
F6 F 0.4364(4) 0.7454(2) -0.00678(15) 0.0409(9) Uani 1 1 d . . .
C5 C 0.0332(5) 0.1685(3) -0.0242(2) 0.0176(9) Uani 1 1 d . . .
C6 C 0.0359(6) 0.1669(3) 0.0471(2) 0.0215(10) Uani 1 1 d . . .
F7 F -0.1147(4) 0.1621(2) 0.06212(14) 0.0336(7) Uani 1 1 d . . .
F8 F 0.1216(4) 0.0956(2) 0.07075(15) 0.0365(8) Uani 1 1 d . . .
F9 F 0.1091(4) 0.23987(18) 0.07508(13) 0.0284(7) Uani 1 1 d . . .
C7 C 0.3230(6) 0.0434(3) -0.1261(2) 0.0206(10) Uani 1 1 d . . .
C8 C 0.4755(6) -0.0157(4) -0.1049(2) 0.0269(11) Uani 1 1 d . . .
F10 F 0.5029(6) -0.0709(3) -0.14784(18) 0.0836(18) Uani 1 1 d . . .
F11 F 0.4544(4) -0.0632(2) -0.05541(17) 0.0462(9) Uani 1 1 d . . .
F12 F 0.6106(4) 0.0322(3) -0.0876(2) 0.0690(14) Uani 1 1 d . . .
C9 C 0.0606(5) 0.1380(3) -0.2869(2) 0.0198(10) Uani 1 1 d . . .
C10 C 0.0638(6) 0.1295(4) -0.3569(2) 0.0299(12) Uani 1 1 d . . .
F13 F 0.0879(5) 0.0443(2) -0.37339(16) 0.0492(10) Uani 1 1 d . . .
F14 F -0.0770(4) 0.1574(3) -0.38797(15) 0.0480(10) Uani 1 1 d . . .
F15 F 0.1862(4) 0.1775(2) -0.37500(13) 0.0372(8) Uani 1 1 d . . .
C11 C -0.2520(6) 0.2635(3) -0.1995(2) 0.0207(10) Uani 1 1 d . . .
C12 C -0.4021(6) 0.3232(3) -0.2245(3) 0.0255(11) Uani 1 1 d . . .
F16 F -0.4163(4) 0.3915(2) -0.18612(18) 0.0429(9) Uani 1 1 d . . .
F17 F -0.3837(4) 0.3572(2) -0.27930(16) 0.0420(9) Uani 1 1 d . . .
F18 F -0.5432(3) 0.2777(2) -0.23043(17) 0.0391(8) Uani 1 1 d . . .

loop_
_atom_site_aniso_label
_atom_site_aniso_U_11
_atom_site_aniso_U_22
_atom_site_aniso_U_33
_atom_site_aniso_U_23
_atom_site_aniso_U_13
_atom_site_aniso_U_12
Bi1 0.00950(8) 0.01337(9) 0.01347(9) -0.00045(6) -0.00109(6) 0.00151(5)
Bi2 0.01093(8) 0.01476(9) 0.01624(9) -0.00085(6) 0.00202(6) -0.00302(6)
Bi3 0.01396(9) 0.01489(9) 0.01895(10) -0.00025(6) 0.00105(7) -0.00415(6)
O1 0.0184(16) 0.0202(16) 0.0141(16) 0.0017(13) 0.0026(13) -0.0002(12)
O2 0.0114(15) 0.0180(16) 0.034(2) -0.0027(15) -0.0016(14) 0.0013(13)
O3 0.0265(18) 0.0292(18) 0.0149(17) 0.0017(14) 0.0000(14) 0.0106(15)
O4 0.0130(15) 0.0171(16) 0.035(2) -0.0019(15) 0.0011(14) -0.0012(12)
O5 0.0164(15) 0.0184(16) 0.0166(16) -0.0009(13) 0.0030(13) -0.0036(12)
O6 0.0136(15) 0.0246(18) 0.039(2) 0.0044(16) 0.0040(15) 0.0005(13)
O7 0.0211(16) 0.0254(18) 0.0179(17) -0.0011(14) 0.0051(13) -0.0050(14)
O8 0.0094(14) 0.0219(17) 0.0314(19) -0.0031(15) 0.0017(13) 0.0013(12)
O9 0.0297(19) 0.0274(19) 0.0231(19) -0.0013(15) 0.0058(15) -0.0138(15)
O10 0.0174(17) 0.0193(18) 0.049(2) 0.0062(16) 0.0015(16) -0.0008(14)
O11 0.033(2) 0.0221(18) 0.0210(18) -0.0049(14) 0.0060(15) -0.0080(14)
O12 0.0167(16) 0.0230(18) 0.029(2) -0.0027(15) -0.0025(14) -0.0005(13)
C1 0.015(2) 0.017(2) 0.014(2) -0.0012(18) 0.0019(17) -0.0026(17)
C2 0.016(2) 0.022(2) 0.016(2) 0.0017(19) -0.0003(18) 0.0022(18)
F1 0.0201(14) 0.0292(15) 0.0191(14) 0.0002(12) -0.0047(11) 0.0023(11)
F2 0.0245(15) 0.0287(16) 0.0234(16) 0.0074(12) 0.0034(12) -0.0077(12)
F3 0.0282(15) 0.0327(17) 0.0177(15) 0.0014(12) 0.0085(12) 0.0087(12)
C3 0.014(2) 0.019(2) 0.014(2) -0.0022(18) 0.0022(17) -0.0048(17)
C4 0.017(2) 0.020(2) 0.019(2) -0.0025(19) 0.0038(18) -0.0047(18)
F4 0.0144(14) 0.0334(18) 0.068(2) -0.0104(17) -0.0036(15) -0.0044(12)
F5 0.0318(17) 0.0356(18) 0.0292(17) -0.0155(14) 0.0089(14) -0.0126(13)
F6 0.046(2) 0.048(2) 0.0267(17) 0.0041(15) 0.0007(15) -0.0303(16)
C5 0.017(2) 0.016(2) 0.019(2) -0.0011(18) 0.0019(18) 0.0048(18)
C6 0.027(3) 0.014(2) 0.024(3) 0.0030(19) 0.002(2) 0.0011(18)
F7 0.0351(17) 0.0398(18) 0.0295(17) -0.0007(14) 0.0167(14) -0.0054(14)
F8 0.051(2) 0.0280(16) 0.0290(18) 0.0092(14) -0.0013(15) 0.0112(15)
F9 0.0438(18) 0.0241(15) 0.0163(14) -0.0005(12) 0.0006(13) -0.0078(13)
C7 0.019(2) 0.022(2) 0.021(2) 0.002(2) 0.0045(19) 0.0027(19)
C8 0.021(2) 0.033(3) 0.027(3) 0.005(2) 0.005(2) 0.004(2)
F10 0.090(3) 0.123(4) 0.032(2) -0.019(2) -0.009(2) 0.085(3)
F11 0.0371(19) 0.061(2) 0.040(2) 0.0270(18) 0.0050(16) 0.0082(16)
F12 0.0177(17) 0.051(2) 0.135(4) 0.033(3) 0.001(2) 0.0008(16)
C9 0.0087(19) 0.030(3) 0.021(2) -0.004(2) 0.0024(18) 0.0005(18)
C10 0.023(3) 0.045(3) 0.021(3) -0.002(2) 0.003(2) -0.005(2)
F13 0.069(3) 0.051(2) 0.0314(19) -0.0198(17) 0.0211(18) -0.011(2)
F14 0.0198(15) 0.093(3) 0.0279(18) 0.0076(19) -0.0081(13) -0.0019(17)
F15 0.0270(16) 0.066(2) 0.0196(16) 0.0019(15) 0.0061(13) -0.0142(15)
C11 0.020(2) 0.022(2) 0.021(2) 0.001(2) 0.0055(19) 0.0002(19)
C12 0.016(2) 0.026(3) 0.035(3) 0.007(2) 0.006(2) -0.0008(19)
F16 0.0377(19) 0.0266(17) 0.066(2) 0.0011(17) 0.0143(17) 0.0129(14)
F17 0.0287(17) 0.054(2) 0.040(2) 0.0230(17) -0.0050(15) -0.0005(15)
F18 0.0127(13) 0.0350(18) 0.069(2) 0.0135(17) 0.0039(15) -0.0027(12)

loop_
_atom_type_symbol
_atom_type_description
_atom_type_scat_dispersion_real
_atom_type_scat_dispersion_imag
_atom_type_scat_source
C C 0.0033 0.0016 'International Tables Vol C Tables 4.2.6.8 and 6.1.1.4'
O O 0.0106 0.0060 'International Tables Vol C Tables 4.2.6.8 and 6.1.1.4'
F F 0.0171 0.0103 'International Tables Vol C Tables 4.2.6.8 and 6.1.1.4'
Bi Bi -4.1077 10.2566 'International Tables Vol C Tables 4.2.6.8 and 6.1.1.4'

loop_
_geom_angle_atom_site_label_1
_geom_angle_atom_site_label_2
_geom_angle_atom_site_label_3
_geom_angle
_geom_angle_site_symmetry_1
_geom_angle_site_symmetry_3
_geom_angle_publ_flag
O3 Bi1 O2 88.70(12) . . y
O3 Bi1 O1 163.16(11) . . y
O2 Bi1 O1 90.28(11) . . y
O3 Bi1 O4 89.85(12) . . y
O2 Bi1 O4 162.92(11) . . y
O1 Bi1 O4 86.21(11) . . y
O3 Bi1 Bi1 81.31(8) . 3_565 y
O2 Bi1 Bi1 82.40(7) . 3_565 y
O1 Bi1 Bi1 81.89(8) . 3_565 y
O4 Bi1 Bi1 80.55(8) . 3_565 y
O7 Bi2 O8 85.25(11) . . y
O7 Bi2 O6 91.62(12) . . y
O8 Bi2 O6 161.33(11) . . y
O7 Bi2 O5 164.33(11) . . y
O8 Bi2 O5 93.44(11) . . y
O6 Bi2 O5 84.64(11) . . y
O7 Bi2 Bi3 80.49(8) . . y
O8 Bi2 Bi3 81.29(8) . . y
O6 Bi2 Bi3 80.04(8) . . y
O5 Bi2 Bi3 83.87(7) . . y
O10 Bi3 O11 84.82(13) . . y
O10 Bi3 O12 160.93(11) . . y
O11 Bi3 O12 83.00(12) . . y
O10 Bi3 O9 87.68(13) . . y
O11 Bi3 O9 161.11(11) . . y
O12 Bi3 O9 99.30(12) . . y
O10 Bi3 Bi2 82.92(8) . . y
O11 Bi3 Bi2 82.05(8) . . y
O12 Bi3 Bi2 80.91(8) . . y
O9 Bi3 Bi2 79.83(8) . . y
C1 O1 Bi1 122.9(3) . . n
C3 O2 Bi1 123.1(3) . . n
C1 O3 Bi1 124.5(3) 3_565 . n
C3 O4 Bi1 124.6(3) 3_565 . n
C5 O5 Bi2 121.1(3) . . n
C7 O6 Bi2 124.6(3) . . n
C9 O7 Bi2 123.4(3) . . n
C11 O8 Bi2 123.0(3) . . n
C5 O9 Bi3 125.1(3) . . n
C7 O10 Bi3 123.6(3) . . n
C9 O11 Bi3 122.8(3) . . n
C11 O12 Bi3 122.6(3) . . n
O1 C1 O3 129.3(4) . 3_565 n
O1 C1 C2 117.2(4) . . n
O3 C1 C2 113.5(4) 3_565 . n
F2 C2 F3 107.8(4) . . n
F2 C2 F1 107.8(4) . . n
F3 C2 F1 107.9(4) . . n
F2 C2 C1 110.9(4) . . n
F3 C2 C1 112.1(4) . . n
F1 C2 C1 110.3(4) . . n
O2 C3 O4 128.9(4) . 3_565 n
O2 C3 C4 117.0(4) . . n
O4 C3 C4 114.1(4) 3_565 . n
F6 C4 F4 107.9(4) . . n
F6 C4 F5 107.0(4) . . n
F4 C4 F5 106.9(4) . . n
F6 C4 C3 112.0(4) . . n
F4 C4 C3 112.5(4) . . n
F5 C4 C3 110.3(4) . . n
O9 C5 O5 129.6(4) . . n
O9 C5 C6 114.0(4) . . n
O5 C5 C6 116.4(4) . . n
F7 C6 F8 108.5(4) . . n
F7 C6 F9 107.6(4) . . n
F8 C6 F9 107.2(4) . . n
F7 C6 C5 111.8(4) . . n
F8 C6 C5 109.1(4) . . n
F9 C6 C5 112.5(4) . . n
O10 C7 O6 128.5(4) . . n
O10 C7 C8 115.3(4) . . n
O6 C7 C8 116.1(4) . . n
F10 C8 F11 107.9(5) . . n
F10 C8 F12 108.9(5) . . n
F11 C8 F12 105.0(4) . . n
F10 C8 C7 111.5(4) . . n
F11 C8 C7 110.6(4) . . n
F12 C8 C7 112.6(4) . . n
O7 C9 O11 129.5(5) . . n
O7 C9 C10 116.2(4) . . n
O11 C9 C10 114.3(4) . . n
F14 C10 F15 108.5(5) . . n
F14 C10 F13 108.2(4) . . n
F15 C10 F13 106.3(4) . . n
F14 C10 C9 110.1(4) . . n
F15 C10 C9 111.9(4) . . n
F13 C10 C9 111.6(4) . . n
O12 C11 O8 129.2(4) . . n
O12 C11 C12 116.3(4) . . n
O8 C11 C12 114.5(4) . . n
F17 C12 F18 108.7(4) . . n
F17 C12 F16 107.8(4) . . n
F18 C12 F16 107.2(4) . . n
F17 C12 C11 110.3(4) . . n
F18 C12 C11 112.0(4) . . n
F16 C12 C11 110.7(4) . . n

loop_
_geom_bond_atom_site_label_1
_geom_bond_atom_site_label_2
_geom_bond_distance
_geom_bond_site_symmetry_2
_geom_bond_publ_flag
Bi1 O3 2.384(3) . y
Bi1 O2 2.389(3) . y
Bi1 O1 2.401(3) . y
Bi1 O4 2.404(3) . y
Bi1 Bi1 2.9548(3) 3_565 y
Bi2 O7 2.373(3) . y
Bi2 O8 2.383(3) . y
Bi2 O6 2.392(3) . y
Bi2 O5 2.397(3) . y
Bi2 Bi3 2.9426(3) . y
Bi3 O10 2.342(3) . y
Bi3 O11 2.343(3) . y
Bi3 O12 2.406(3) . y
Bi3 O9 2.428(3) . y
O1 C1 1.247(5) . n
O2 C3 1.237(5) . n
O3 C1 1.249(5) 3_565 n
O4 C3 1.252(5) 3_565 n
O5 C5 1.263(5) . n
O6 C7 1.246(6) . n
O7 C9 1.244(6) . n
O8 C11 1.246(6) . n
O9 C5 1.239(5) . n
O10 C7 1.241(6) . n
O11 C9 1.247(6) . n
O12 C11 1.241(6) . n
C1 O3 1.249(5) 3_565 n
C1 C2 1.549(6) . n
C2 F2 1.326(5) . n
C2 F3 1.331(5) . n
C2 F1 1.336(5) . n
C3 O4 1.252(5) 3_565 n
C3 C4 1.536(6) . n
C4 F6 1.318(5) . n
C4 F4 1.328(5) . n
C4 F5 1.335(5) . n
C5 C6 1.550(7) . n
C6 F7 1.321(5) . n
C6 F8 1.333(5) . n
C6 F9 1.341(5) . n
C7 C8 1.540(7) . n
C8 F10 1.288(6) . n
C8 F11 1.321(6) . n
C8 F12 1.323(6) . n
C9 C10 1.533(7) . n
C10 F14 1.315(6) . n
C10 F15 1.335(6) . n
C10 F13 1.340(7) . n
C11 C12 1.549(7) . n
C12 F17 1.323(6) . n
C12 F18 1.328(5) . n
C12 F16 1.332(6) . n
